data_4085058
loop_
_publ_author_name
'Liu, Fu-Chen'
'Chen, Heng-Guang'
'Lee, Gene-Hsiang'

_publ_section_title
;
 Trinuclear Zirconium Polyhydride
 ({Cp*Zr(BH3CH3)}(\m-H)2{Cp*Zr(BH3CH3)}(\m-H){Cp*Zr(BH3CH3)})(\m-\k2C,H:\k1C:\k2C,H-CHBH3)
 and Its Derivatives: Compounds Containing a Pentacoordinated Carbon Atom
;
_journal_issue 1
_journal_name_full Organometallics
_journal_page_first 42
_journal_paper_doi 10.1021/om500773e
_journal_volume 34
_journal_year 2015
_chemical_formula_sum 'C34 H70 B4 O Zr3'
_chemical_formula_weight 811.80
_chemical_name_systematic
; 
 ? 
;
_space_group_IT_number 33
_symmetry_cell_setting orthorhombic
_symmetry_space_group_name_Hall 'P 2c -2n'
_symmetry_space_group_name_H-M 'P n a 21'
_atom_sites_solution_hydrogens geom
_atom_sites_solution_primary direct
_atom_sites_solution_secondary difmap
_audit_creation_method SHELXL-97
_cell_angle_alpha 90.00
_cell_angle_beta 90.00
_cell_angle_gamma 90.00
_cell_formula_units_Z 4
_cell_length_a 29.5486(14)
_cell_length_b 11.1884(5)
_cell_length_c 12.1294(6)
_cell_measurement_reflns_used 1508
_cell_measurement_temperature 150(2)
_cell_measurement_theta_max 18.74
_cell_measurement_theta_min 2.17
_cell_volume 4010.0(3)
_computing_cell_refinement 'Bruker SAINT'
_computing_data_collection 'Bruker SMART'
_computing_data_reduction 'Bruker SAINT'
_computing_molecular_graphics 'Bruker SHELXTL'
_computing_publication_material 'Bruker SHELXTL'
_computing_structure_refinement 'SHELXL-97 (Sheldrick, 1997)'
_computing_structure_solution 'SHELXS-97 (Sheldrick, 1990)'
_diffrn_ambient_temperature 150(2)
_diffrn_measured_fraction_theta_full 0.998
_diffrn_measured_fraction_theta_max 0.998
_diffrn_measurement_device_type 'BRUKER SMART APEXCCD area detector'
_diffrn_measurement_method 'omega scans'
_diffrn_radiation_monochromator graphite
_diffrn_radiation_source 'fine-focus sealed tube'
_diffrn_radiation_type MoK\a
_diffrn_radiation_wavelength 0.71073
_diffrn_reflns_av_R_equivalents 0.1022
_diffrn_reflns_av_sigmaI/netI 0.1124
_diffrn_reflns_limit_h_max 38
_diffrn_reflns_limit_h_min -35
_diffrn_reflns_limit_k_max 12
_diffrn_reflns_limit_k_min -14
_diffrn_reflns_limit_l_max 15
_diffrn_reflns_limit_l_min -15
_diffrn_reflns_number 25472
_diffrn_reflns_theta_full 27.50
_diffrn_reflns_theta_max 27.50
_diffrn_reflns_theta_min 1.95
_exptl_absorpt_coefficient_mu 0.788
_exptl_absorpt_correction_T_max 0.8583
_exptl_absorpt_correction_T_min 0.7979
_exptl_absorpt_correction_type multi-scan
_exptl_crystal_colour colorless
_exptl_crystal_density_diffrn 1.345
_exptl_crystal_density_meas ?
_exptl_crystal_density_method 'not measured'
_exptl_crystal_description block
_exptl_crystal_F_000 1688
_exptl_crystal_size_max 0.30
_exptl_crystal_size_mid 0.20
_exptl_crystal_size_min 0.20
_refine_diff_density_max 0.754
_refine_diff_density_min -1.124
_refine_diff_density_rms 0.125
_refine_ls_abs_structure_details 'Flack H D (1983), Acta Cryst. A39, 876-881'
_refine_ls_abs_structure_Flack 0.02(6)
_refine_ls_extinction_method none
_refine_ls_goodness_of_fit_ref 1.093
_refine_ls_hydrogen_treatment mixed
_refine_ls_matrix_type full
_refine_ls_number_parameters 448
_refine_ls_number_reflns 9200
_refine_ls_number_restraints 62
_refine_ls_restrained_S_all 1.091
_refine_ls_R_factor_all 0.0885
_refine_ls_R_factor_gt 0.0672
_refine_ls_shift/su_max 0.078
_refine_ls_shift/su_mean 0.003
_refine_ls_structure_factor_coef Fsqd
_refine_ls_weighting_details 'calc w=1/[\s^2^(Fo^2^)+(0.0171P)^2^+1.7714P] where P=(Fo^2^+2Fc^2^)/3'
_refine_ls_weighting_scheme calc
_refine_ls_wR_factor_gt 0.1001
_refine_ls_wR_factor_ref 0.1075
_reflns_number_gt 7408
_reflns_number_total 9200
_reflns_threshold_expression >2sigma(I)
_cod_data_source_file om500773e_si_002.cif
_cod_data_source_block ic15618
_cod_depositor_comments
;
The following automatic conversions were performed:

'_symmetry_cell_setting' value 'Orthorhombic' changed to
'orthorhombic' according to
/home/saulius/struct/COD-crude-data--automatic-downloads/rss-feeds/ACS/lib/dictionaries/cif_core.dic
dictionary named 'cif_core.dic' version 2.4.2 from 2011-04-26.

Automatic conversion script
Id: cif_fix_values 2935 2014-11-11 08:27:57Z andrius 

The following automatic conversions were performed:

'_exptl_crystal_density_meas' value 'not_measured' was changed to '?'
- the value is perceived as not measured.

Automatic conversion script
Id: cif_fix_values 3008 2015-01-20 13:52:24Z robertas 

 Adding full bibliography for 4085054--4085058.cif.
;
_cod_original_sg_symbol_H-M Pna2(1)
_cod_database_code 4085058

loop_
_symmetry_equiv_pos_as_xyz
'x, y, z'
'-x, -y, z+1/2'
'x+1/2, -y+1/2, z'
'-x+1/2, y+1/2, z+1/2'

loop_
_atom_site_label
_atom_site_type_symbol
_atom_site_fract_x
_atom_site_fract_y
_atom_site_fract_z
_atom_site_U_iso_or_equiv
_atom_site_adp_type
_atom_site_occupancy
_atom_site_symmetry_multiplicity
_atom_site_calc_flag
_atom_site_refinement_flags
_atom_site_disorder_assembly
_atom_site_disorder_group
Zr1 Zr 0.43924(2) 0.35397(5) 0.25963(7) 0.01689(14) Uani 1 1 d . A .
H1 H 0.420(2) 0.205(6) 0.193(5) 0.025 Uiso 1 1 d . . .
H2 H 0.337(2) 0.150(6) 0.397(6) 0.025 Uiso 1 1 d . . .
Zr2 Zr 0.370696(19) 0.13742(5) 0.26198(7) 0.01487(13) Uani 1 1 d . . .
Zr3 Zr 0.35532(2) 0.26688(5) 0.48766(6) 0.01502(13) Uani 1 1 d . . .
O1 O 0.41701(19) 0.2126(5) 0.3883(4) 0.0281(14) Uani 1 1 d . . .
H1D H 0.440(3) 0.174(7) 0.407(5) 0.042 Uiso 1 1 d D . .
B1 B 0.3809(3) 0.4538(8) 0.3852(7) 0.0215(19) Uani 1 1 d D . .
H1A H 0.4207(9) 0.474(6) 0.374(6) 0.032 Uiso 1 1 d D . .
H1B H 0.387(2) 0.428(5) 0.480(2) 0.032 Uiso 1 1 d D . .
H1C H 0.362(2) 0.538(4) 0.379(6) 0.032 Uiso 1 1 d D . .
B2 B 0.5130(4) 0.2917(9) 0.3547(8) 0.030(2) Uani 1 1 d D . .
H2A H 0.501(2) 0.253(6) 0.268(3) 0.045 Uiso 1 1 d D . .
H2B H 0.490(2) 0.379(4) 0.351(7) 0.045 Uiso 1 1 d D . .
H2C H 0.506(3) 0.244(6) 0.431(4) 0.045 Uiso 1 1 d D . .
B3 B 0.3033(3) 0.1756(8) 0.1307(7) 0.0165(17) Uani 1 1 d D . .
H3A H 0.3436(7) 0.176(6) 0.124(6) 0.025 Uiso 1 1 d D . .
H3B H 0.303(2) 0.157(6) 0.228(2) 0.025 Uiso 1 1 d D . .
H3C H 0.288(2) 0.096(4) 0.090(5) 0.025 Uiso 1 1 d D . .
B4 B 0.4057(3) 0.1515(8) 0.6245(7) 0.023(2) Uani 1 1 d D . .
H4A H 0.3732(16) 0.117(6) 0.574(5) 0.034 Uiso 1 1 d D . .
H4B H 0.397(2) 0.256(2) 0.619(6) 0.034 Uiso 1 1 d D . .
H4C H 0.4405(13) 0.141(6) 0.577(5) 0.034 Uiso 1 1 d D . .
C1 C 0.3625(2) 0.3449(6) 0.3101(5) 0.0202(16) Uani 1 1 d . . .
H1E H 0.3438 0.3712 0.2537 0.030 Uiso 1 1 d R . .
C2 C 0.5667(3) 0.3075(8) 0.3454(8) 0.055(3) Uani 1 1 d U . .
H2D H 0.5743 0.3435 0.2740 0.082 Uiso 1 1 calc R . .
H2E H 0.5814 0.2291 0.3514 0.082 Uiso 1 1 calc R . .
H2F H 0.5774 0.3595 0.4049 0.082 Uiso 1 1 calc R . .
C3 C 0.2725(3) 0.2884(6) 0.1033(7) 0.030(2) Uani 1 1 d . . .
H3D H 0.2406 0.2678 0.1151 0.046 Uiso 1 1 calc R . .
H3E H 0.2770 0.3118 0.0263 0.046 Uiso 1 1 calc R . .
H3F H 0.2808 0.3550 0.1517 0.046 Uiso 1 1 calc R . .
C4 C 0.4072(3) 0.0923(7) 0.7463(8) 0.044(2) Uani 1 1 d . . .
H4D H 0.4327 0.1259 0.7878 0.066 Uiso 1 1 calc R . .
H4E H 0.4111 0.0056 0.7396 0.066 Uiso 1 1 calc R . .
H4F H 0.3789 0.1095 0.7850 0.066 Uiso 1 1 calc R . .
C5 C 0.4119(3) 0.4840(8) 0.1043(7) 0.031(2) Uani 1 1 d U . .
C6 C 0.4415(3) 0.5555(7) 0.1693(7) 0.038(2) Uani 1 1 d . A .
C7 C 0.4859(3) 0.5075(7) 0.1575(7) 0.0275(19) Uani 1 1 d . . .
C8 C 0.4826(3) 0.4078(7) 0.0906(7) 0.029(2) Uani 1 1 d . A .
C9 C 0.4367(3) 0.3940(7) 0.0577(7) 0.038(2) Uani 1 1 d . A .
C10 C 0.3639(4) 0.5036(12) 0.0719(11) 0.045(4) Uani 0.779(13) 1 d PU A 1
H10A H 0.3626 0.5608 0.0107 0.068 Uiso 0.779(13) 1 calc PR A 1
H10B H 0.3470 0.5355 0.1349 0.068 Uiso 0.779(13) 1 calc PR A 1
H10C H 0.3505 0.4276 0.0487 0.068 Uiso 0.779(13) 1 calc PR A 1
C11 C 0.4337(5) 0.6729(12) 0.2223(11) 0.041(3) Uani 0.779(13) 1 d PU A 1
H11A H 0.4364 0.7364 0.1670 0.061 Uiso 0.779(13) 1 calc PR A 1
H11B H 0.4562 0.6854 0.2805 0.061 Uiso 0.779(13) 1 calc PR A 1
H11C H 0.4032 0.6747 0.2543 0.061 Uiso 0.779(13) 1 calc PR A 1
C12 C 0.5254(4) 0.5740(12) 0.2047(11) 0.042(4) Uani 0.779(13) 1 d P A 1
H12A H 0.5380 0.6277 0.1486 0.063 Uiso 0.779(13) 1 calc PR A 1
H12B H 0.5487 0.5170 0.2279 0.063 Uiso 0.779(13) 1 calc PR A 1
H12C H 0.5155 0.6210 0.2684 0.063 Uiso 0.779(13) 1 calc PR A 1
C13 C 0.5246(5) 0.3379(12) 0.0554(11) 0.037(3) Uani 0.779(13) 1 d PU A 1
H13A H 0.5355 0.3683 -0.0156 0.056 Uiso 0.779(13) 1 calc PR A 1
H13B H 0.5170 0.2530 0.0481 0.056 Uiso 0.779(13) 1 calc PR A 1
H13C H 0.5484 0.3475 0.1110 0.056 Uiso 0.779(13) 1 calc PR A 1
C14 C 0.4243(4) 0.3000(10) -0.0298(9) 0.039(3) Uani 0.779(13) 1 d PU A 1
H14A H 0.4233 0.3379 -0.1026 0.058 Uiso 0.779(13) 1 calc PR A 1
H14B H 0.3946 0.2659 -0.0125 0.058 Uiso 0.779(13) 1 calc PR A 1
H14C H 0.4471 0.2364 -0.0299 0.058 Uiso 0.779(13) 1 calc PR A 1
C10' C 0.3654(14) 0.573(4) 0.125(4) 0.045(4) Uani 0.221(13) 1 d PU A 2
H10D H 0.3603 0.6217 0.0588 0.068 Uiso 0.221(13) 1 calc PR A 2
H10E H 0.3705 0.6245 0.1884 0.068 Uiso 0.221(13) 1 calc PR A 2
H10F H 0.3389 0.5221 0.1380 0.068 Uiso 0.221(13) 1 calc PR A 2
C11' C 0.4150(18) 0.673(5) 0.198(4) 0.041(3) Uani 0.221(13) 1 d PU A 2
H11D H 0.4225 0.7346 0.1436 0.061 Uiso 0.221(13) 1 calc PR A 2
H11E H 0.4234 0.6998 0.2715 0.061 Uiso 0.221(13) 1 calc PR A 2
H11F H 0.3824 0.6566 0.1953 0.061 Uiso 0.221(13) 1 calc PR A 2
C12' C 0.5401(17) 0.533(5) 0.175(4) 0.042(4) Uani 0.221(13) 1 d P A 2
H12D H 0.5500 0.5959 0.1243 0.063 Uiso 0.221(13) 1 calc PR A 2
H12E H 0.5572 0.4599 0.1611 0.063 Uiso 0.221(13) 1 calc PR A 2
H12F H 0.5454 0.5594 0.2514 0.063 Uiso 0.221(13) 1 calc PR A 2
C13' C 0.5084(18) 0.316(5) 0.020(4) 0.037(3) Uani 0.221(13) 1 d PU A 2
H13D H 0.5210 0.3557 -0.0449 0.056 Uiso 0.221(13) 1 calc PR A 2
H13E H 0.4875 0.2527 -0.0035 0.056 Uiso 0.221(13) 1 calc PR A 2
H13F H 0.5329 0.2809 0.0637 0.056 Uiso 0.221(13) 1 calc PR A 2
C14' C 0.3989(15) 0.352(4) -0.023(3) 0.039(3) Uani 0.221(13) 1 d PU A 2
H14D H 0.4049 0.3841 -0.0968 0.058 Uiso 0.221(13) 1 calc PR A 2
H14E H 0.3695 0.3806 0.0030 0.058 Uiso 0.221(13) 1 calc PR A 2
H14F H 0.3986 0.2643 -0.0263 0.058 Uiso 0.221(13) 1 calc PR A 2
C15 C 0.4208(3) -0.0233(6) 0.1815(6) 0.0184(16) Uani 1 1 d . . .
C16 C 0.3764(3) -0.0510(6) 0.1431(6) 0.0207(17) Uani 1 1 d . . .
C17 C 0.3502(2) -0.0814(6) 0.2385(6) 0.0198(17) Uani 1 1 d . . .
C18 C 0.3779(3) -0.0742(6) 0.3312(6) 0.0196(17) Uani 1 1 d . . .
C19 C 0.4215(2) -0.0399(6) 0.2970(6) 0.0167(16) Uiso 1 1 d . . .
C20 C 0.4614(3) -0.0041(7) 0.1088(8) 0.042(3) Uani 1 1 d . . .
H20A H 0.4813 0.0558 0.1423 0.063 Uiso 1 1 calc R . .
H20B H 0.4514 0.0239 0.0362 0.063 Uiso 1 1 calc R . .
H20C H 0.4779 -0.0796 0.1006 0.063 Uiso 1 1 calc R . .
C21 C 0.3629(3) -0.0667(7) 0.0252(6) 0.045(3) Uani 1 1 d . . .
H21A H 0.3766 -0.1400 -0.0040 0.067 Uiso 1 1 calc R . .
H21B H 0.3734 0.0020 -0.0179 0.067 Uiso 1 1 calc R . .
H21C H 0.3299 -0.0725 0.0201 0.067 Uiso 1 1 calc R . .
C22 C 0.3029(3) -0.1309(7) 0.2360(8) 0.044(3) Uani 1 1 d . . .
H22A H 0.2885 -0.1100 0.1658 0.066 Uiso 1 1 calc R . .
H22B H 0.2853 -0.0968 0.2969 0.066 Uiso 1 1 calc R . .
H22C H 0.3040 -0.2180 0.2436 0.066 Uiso 1 1 calc R . .
C23 C 0.3659(3) -0.1195(7) 0.4448(6) 0.036(2) Uani 1 1 d . . .
H23A H 0.3335 -0.1072 0.4581 0.054 Uiso 1 1 calc R . .
H23B H 0.3834 -0.0759 0.5002 0.054 Uiso 1 1 calc R . .
H23C H 0.3728 -0.2050 0.4497 0.054 Uiso 1 1 calc R . .
C24 C 0.4631(3) -0.0354(7) 0.3654(8) 0.037(2) Uani 1 1 d . . .
H24A H 0.4809 -0.1081 0.3534 0.056 Uiso 1 1 calc R . .
H24B H 0.4547 -0.0297 0.4434 0.056 Uiso 1 1 calc R . .
H24C H 0.4811 0.0346 0.3447 0.056 Uiso 1 1 calc R . .
C25 C 0.2705(2) 0.2561(7) 0.4975(8) 0.0276(18) Uani 1 1 d . . .
C26 C 0.2874(3) 0.2159(7) 0.5999(7) 0.0269(19) Uani 1 1 d . . .
C27 C 0.3075(3) 0.3162(7) 0.6545(6) 0.0247(18) Uani 1 1 d . . .
C28 C 0.3045(2) 0.4151(6) 0.5831(6) 0.0198(16) Uani 1 1 d . . .
C29 C 0.2812(2) 0.3773(6) 0.4861(7) 0.0225(15) Uani 1 1 d . . .
C30 C 0.2407(3) 0.1827(7) 0.4231(7) 0.036(2) Uani 1 1 d . . .
H30A H 0.2091 0.1915 0.4460 0.055 Uiso 1 1 calc R . .
H30B H 0.2496 0.0984 0.4281 0.055 Uiso 1 1 calc R . .
H30C H 0.2442 0.2103 0.3469 0.055 Uiso 1 1 calc R . .
C31 C 0.2799(3) 0.0937(8) 0.6499(8) 0.049(3) Uani 1 1 d . . .
H31A H 0.3007 0.0826 0.7121 0.073 Uiso 1 1 calc R . .
H31B H 0.2857 0.0322 0.5941 0.073 Uiso 1 1 calc R . .
H31C H 0.2486 0.0872 0.6759 0.073 Uiso 1 1 calc R . .
C32 C 0.3243(3) 0.3237(8) 0.7721(8) 0.046(2) Uani 1 1 d . . .
H32A H 0.3182 0.2480 0.8100 0.070 Uiso 1 1 calc R . .
H32B H 0.3087 0.3888 0.8105 0.070 Uiso 1 1 calc R . .
H32C H 0.3570 0.3392 0.7722 0.070 Uiso 1 1 calc R . .
C33 C 0.3173(3) 0.5402(7) 0.6126(8) 0.043(2) Uani 1 1 d . . .
H33A H 0.3126 0.5924 0.5487 0.064 Uiso 1 1 calc R . .
H33B H 0.3492 0.5426 0.6344 0.064 Uiso 1 1 calc R . .
H33C H 0.2985 0.5678 0.6740 0.064 Uiso 1 1 calc R . .
C34 C 0.2644(3) 0.4569(8) 0.3937(7) 0.034(2) Uani 1 1 d . . .
H34A H 0.2345 0.4884 0.4127 0.051 Uiso 1 1 calc R . .
H34B H 0.2624 0.4104 0.3254 0.051 Uiso 1 1 calc R . .
H34C H 0.2856 0.5234 0.3832 0.051 Uiso 1 1 calc R . .

loop_
_atom_site_aniso_label
_atom_site_aniso_U_11
_atom_site_aniso_U_22
_atom_site_aniso_U_33
_atom_site_aniso_U_23
_atom_site_aniso_U_13
_atom_site_aniso_U_12
Zr1 0.0168(3) 0.0143(3) 0.0195(3) -0.0012(3) 0.0017(4) -0.0006(3)
Zr2 0.0137(3) 0.0129(3) 0.0180(3) -0.0003(3) -0.0007(4) -0.0003(3)
Zr3 0.0140(3) 0.0148(3) 0.0163(3) -0.0003(3) 0.0011(3) 0.0006(3)
O1 0.029(4) 0.031(4) 0.024(3) 0.001(2) -0.006(3) 0.005(3)
B1 0.025(5) 0.019(5) 0.022(5) -0.005(4) 0.010(4) 0.003(4)
B2 0.036(6) 0.021(5) 0.034(6) -0.001(4) 0.003(5) -0.009(4)
B3 0.010(4) 0.019(4) 0.021(4) -0.003(3) -0.002(3) 0.001(3)
B4 0.031(5) 0.015(4) 0.022(5) 0.009(4) -0.005(4) -0.002(4)
C1 0.023(4) 0.026(4) 0.012(3) -0.004(3) 0.003(3) 0.007(3)
C2 0.040(5) 0.052(6) 0.071(6) 0.002(5) -0.021(5) -0.006(5)
C3 0.036(5) 0.015(4) 0.040(5) 0.003(4) -0.002(4) 0.008(4)
C4 0.053(6) 0.039(5) 0.040(6) 0.006(5) -0.009(5) 0.002(4)
C5 0.021(4) 0.042(5) 0.029(4) 0.030(4) -0.002(3) -0.001(4)
C6 0.060(7) 0.021(5) 0.032(5) 0.011(4) 0.021(5) 0.006(4)
C7 0.032(5) 0.022(4) 0.029(5) 0.011(3) 0.000(4) -0.003(4)
C8 0.032(5) 0.016(4) 0.038(5) 0.004(4) 0.011(4) -0.006(4)
C9 0.061(7) 0.031(5) 0.023(4) 0.003(4) 0.008(4) -0.024(5)
C10 0.033(6) 0.057(9) 0.045(8) 0.034(6) -0.012(6) -0.013(7)
C11 0.057(7) 0.023(4) 0.042(6) 0.009(4) 0.014(5) 0.008(5)
C12 0.033(9) 0.043(10) 0.049(9) 0.000(6) 0.007(6) -0.020(7)
C13 0.041(10) 0.032(7) 0.039(9) 0.010(6) 0.014(6) 0.005(7)
C14 0.055(9) 0.046(8) 0.016(5) 0.000(5) -0.002(6) -0.013(6)
C10' 0.033(6) 0.057(9) 0.045(8) 0.034(6) -0.012(6) -0.013(7)
C11' 0.057(7) 0.023(4) 0.042(6) 0.009(4) 0.014(5) 0.008(5)
C12' 0.033(9) 0.043(10) 0.049(9) 0.000(6) 0.007(6) -0.020(7)
C13' 0.041(10) 0.032(7) 0.039(9) 0.010(6) 0.014(6) 0.005(7)
C14' 0.055(9) 0.046(8) 0.016(5) 0.000(5) -0.002(6) -0.013(6)
C15 0.022(4) 0.012(4) 0.021(4) 0.001(3) 0.005(3) 0.008(3)
C16 0.033(5) 0.011(4) 0.018(4) -0.001(3) -0.006(3) 0.011(3)
C17 0.022(4) 0.012(3) 0.026(5) 0.000(3) 0.001(3) 0.002(3)
C18 0.027(4) 0.008(3) 0.025(4) -0.004(3) 0.004(3) 0.002(3)
C20 0.043(6) 0.016(5) 0.066(7) 0.002(4) 0.022(5) 0.011(4)
C21 0.077(8) 0.031(5) 0.026(5) -0.011(4) -0.006(5) 0.014(5)
C22 0.036(5) 0.024(4) 0.073(8) -0.005(5) -0.006(5) -0.014(4)
C23 0.052(6) 0.023(5) 0.031(5) 0.010(4) 0.002(4) 0.004(4)
C24 0.038(6) 0.023(5) 0.051(6) -0.012(4) -0.013(5) 0.007(4)
C25 0.022(4) 0.034(4) 0.027(4) -0.015(4) 0.015(4) 0.003(3)
C26 0.023(4) 0.029(5) 0.029(4) 0.012(4) 0.015(4) 0.002(4)
C27 0.020(4) 0.034(5) 0.021(4) -0.004(3) 0.004(3) 0.009(4)
C28 0.016(4) 0.020(4) 0.024(4) 0.002(3) 0.004(3) 0.002(3)
C29 0.012(3) 0.032(4) 0.023(4) 0.007(4) 0.005(4) 0.003(3)
C30 0.018(4) 0.047(6) 0.045(6) -0.013(4) 0.011(4) -0.002(4)
C31 0.044(6) 0.040(6) 0.063(7) 0.019(5) 0.026(5) -0.004(5)
C32 0.041(5) 0.075(7) 0.023(5) -0.007(5) 0.009(5) 0.019(5)
C33 0.032(5) 0.036(5) 0.060(7) -0.012(5) 0.012(5) 0.003(4)
C34 0.021(5) 0.051(6) 0.029(5) 0.012(4) 0.000(4) 0.021(4)

loop_
_atom_type_symbol
_atom_type_description
_atom_type_scat_dispersion_real
_atom_type_scat_dispersion_imag
_atom_type_scat_source
C C 0.0033 0.0016 'International Tables Vol C Tables 4.2.6.8 and 6.1.1.4'
H H 0.0000 0.0000 'International Tables Vol C Tables 4.2.6.8 and 6.1.1.4'
B B 0.0013 0.0007 'International Tables Vol C Tables 4.2.6.8 and 6.1.1.4'
O O 0.0106 0.0060 'International Tables Vol C Tables 4.2.6.8 and 6.1.1.4'
Zr Zr -2.9673 0.5597 'International Tables Vol C Tables 4.2.6.8 and 6.1.1.4'

loop_
_geom_angle_atom_site_label_1
_geom_angle_atom_site_label_2
_geom_angle_atom_site_label_3
_geom_angle
H2B Zr1 H1A 73(2)
H2B Zr1 H2A 51.3(14)
H1A Zr1 H2A 123.4(17)
H2B Zr1 O1 86(2)
H1A Zr1 O1 85.1(19)
H2A Zr1 O1 81.2(18)
H2B Zr1 C1 128(2)
H1A Zr1 C1 65.6(8)
H2A Zr1 C1 141.4(18)
O1 Zr1 C1 61.4(2)
H2B Zr1 C8 92(2)
H1A Zr1 C8 123.1(17)
H2A Zr1 C8 74.5(16)
O1 Zr1 C8 149.9(2)
C1 Zr1 C8 136.1(3)
H2B Zr1 C9 125(2)
H1A Zr1 C9 123(2)
H2A Zr1 C9 99.7(12)
O1 Zr1 C9 141.0(2)
C1 Zr1 C9 103.6(3)
C8 Zr1 C9 33.1(3)
H2B Zr1 C6 95.9(18)
H1A Zr1 C6 73(2)
H2A Zr1 C6 118.3(18)
O1 Zr1 C6 156.3(2)
C1 Zr1 C6 100.2(3)
C8 Zr1 C6 53.8(3)
C9 Zr1 C6 53.8(3)
H2B Zr1 C5 128(2)
H1A Zr1 C5 92(2)
H2A Zr1 C5 128.0(15)
O1 Zr1 C5 144.0(2)
C1 Zr1 C5 84.8(3)
C8 Zr1 C5 53.8(3)
C9 Zr1 C5 31.8(3)
C6 Zr1 C5 32.9(3)
H2B Zr1 C7 76(2)
H1A Zr1 C7 91.8(16)
H2A Zr1 C7 85.5(18)
O1 Zr1 C7 161.6(2)
C1 Zr1 C7 133.1(3)
C8 Zr1 C7 32.0(2)
C9 Zr1 C7 54.0(3)
C6 Zr1 C7 32.9(3)
C5 Zr1 C7 54.2(3)
H2B Zr1 B1 97.1(19)
H1A Zr1 B1 27.5(7)
H2A Zr1 B1 140.6(11)
O1 Zr1 B1 72.9(2)
C1 Zr1 B1 38.1(3)
C8 Zr1 B1 137.0(3)
C9 Zr1 B1 119.2(3)
C6 Zr1 B1 83.4(3)
C5 Zr1 B1 88.7(3)
C7 Zr1 B1 111.3(3)
H2B Zr1 B2 25.7(10)
H1A Zr1 B2 95.9(16)
H2A Zr1 B2 27.5(6)
O1 Zr1 B2 75.7(3)
C1 Zr1 B2 133.7(3)
C8 Zr1 B2 89.9(3)
C9 Zr1 B2 121.1(3)
C6 Zr1 B2 114.7(3)
C5 Zr1 B2 140.2(3)
C7 Zr1 B2 86.6(3)
B1 Zr1 B2 115.1(3)
H3A Zr2 H3B 52.6(12)
H3A Zr2 O1 141.2(18)
H3B Zr2 O1 134.3(14)
H3A Zr2 C1 87(2)
H3B Zr2 C1 81.3(18)
O1 Zr2 C1 61.9(2)
H3A Zr2 C18 123(2)
H3B Zr2 C18 104.4(16)
O1 Zr2 C18 94.2(2)
C1 Zr2 C18 146.5(2)
H3A Zr2 C19 125.1(18)
H3B Zr2 C19 134.2(18)
O1 Zr2 C19 79.3(2)
C1 Zr2 C19 141.0(2)
C18 Zr2 C19 32.4(2)
H3A Zr2 C15 93.8(17)
H3B Zr2 C15 124.7(16)
O1 Zr2 C15 100.1(2)
C1 Zr2 C15 147.1(2)
C18 Zr2 C15 53.9(2)
C19 Zr2 C15 32.5(2)
H3A Zr2 C17 91.2(19)
H3B Zr2 C17 81.3(18)
O1 Zr2 C17 126.2(2)
C1 Zr2 C17 159.1(2)
C18 Zr2 C17 32.0(2)
C19 Zr2 C17 53.3(2)
C15 Zr2 C17 53.8(2)
H3A Zr2 C16 74(2)
H3B Zr2 C16 92.2(17)
O1 Zr2 C16 131.3(2)
C1 Zr2 C16 159.7(2)
C18 Zr2 C16 53.7(2)
C19 Zr2 C16 53.7(2)
C15 Zr2 C16 32.6(2)
C17 Zr2 C16 32.6(2)
H3A Zr2 B3 25.6(10)
H3B Zr2 B3 27.0(7)
O1 Zr2 B3 146.9(2)
C1 Zr2 B3 85.0(2)
C18 Zr2 B3 115.2(3)
C19 Zr2 B3 133.8(2)
C15 Zr2 B3 109.3(3)
C17 Zr2 B3 84.7(3)
C16 Zr2 B3 80.8(2)
H3A Zr2 Zr3 127.1(18)
H3B Zr2 Zr3 89.1(12)
O1 Zr2 Zr3 46.41(15)
C1 Zr2 Zr3 47.68(16)
C18 Zr2 Zr3 98.95(17)
C19 Zr2 Zr3 107.63(15)
C15 Zr2 Zr3 138.82(17)
C17 Zr2 Zr3 120.66(16)
C16 Zr2 Zr3 152.03(17)
B3 Zr2 Zr3 110.51(18)
H3A Zr2 Zr1 95.0(16)
H3B Zr2 Zr1 122.8(17)
O1 Zr2 Zr1 47.16(14)
C1 Zr2 Zr1 47.65(16)
C18 Zr2 Zr1 132.00(18)
C19 Zr2 Zr1 102.88(17)
C15 Zr2 Zr1 99.60(18)
C17 Zr2 Zr1 153.11(16)
C16 Zr2 Zr1 125.78(18)
B3 Zr2 Zr1 111.20(19)
Zr3 Zr2 Zr1 75.28(2)
H1B Zr3 H4A 129.2(14)
H1B Zr3 O1 81.1(18)
H4A Zr3 O1 81(2)
H1B Zr3 C1 65.4(8)
H4A Zr3 C1 139(2)
O1 Zr3 C1 62.4(2)
H1B Zr3 C26 126.7(17)
H4A Zr3 C26 75.0(18)
O1 Zr3 C26 151.2(2)
C1 Zr3 C26 131.5(3)
H1B Zr3 C25 120.1(18)
H4A Zr3 C25 101.2(14)
O1 Zr3 C25 144.5(2)
C1 Zr3 C25 98.8(3)
C26 Zr3 C25 32.8(3)
H1B Zr3 C29 87.8(18)
H4A Zr3 C29 129.2(18)
O1 Zr3 C29 145.8(2)
C1 Zr3 C29 83.6(3)
C26 Zr3 C29 54.2(2)
C25 Zr3 C29 32.3(2)
H1B Zr3 C28 73.1(18)
H4A Zr3 C28 117(2)
O1 Zr3 C28 154.1(2)
C1 Zr3 C28 103.4(2)
C26 Zr3 C28 54.5(2)
C25 Zr3 C28 54.2(2)
C29 Zr3 C28 32.9(2)
H1B Zr3 C27 95.7(15)
H4A Zr3 C27 85(2)
O1 Zr3 C27 158.8(2)
C1 Zr3 C27 135.0(2)
C26 Zr3 C27 33.2(2)
C25 Zr3 C27 54.2(3)
C29 Zr3 C27 54.0(3)
C28 Zr3 C27 32.4(2)
H1B Zr3 B1 27.5(7)
H4A Zr3 B1 147.7(13)
O1 Zr3 B1 73.8(2)
C1 Zr3 B1 38.3(3)
C26 Zr3 B1 133.9(3)
C25 Zr3 B1 111.0(3)
C29 Zr3 B1 81.4(3)
C28 Zr3 B1 82.0(3)
C27 Zr3 B1 112.1(3)
H1B Zr3 B4 102.1(12)
H4A Zr3 B4 27.2(7)
O1 Zr3 B4 75.2(2)
C1 Zr3 B4 136.8(3)
C26 Zr3 B4 90.0(3)
C25 Zr3 B4 121.5(3)
C29 Zr3 B4 139.0(3)
C28 Zr3 B4 112.2(3)
C27 Zr3 B4 85.2(3)
B1 Zr3 B4 123.6(3)
H1B Zr3 Zr2 107.7(12)
H4A Zr3 Zr2 91.8(18)
O1 Zr3 Zr2 45.15(14)
C1 Zr3 Zr2 49.68(17)
C26 Zr3 Zr2 119.3(2)
C25 Zr3 Zr2 99.4(2)
C29 Zr3 Zr2 110.32(19)
C28 Zr3 Zr2 142.47(17)
C27 Zr3 Zr2 151.88(18)
B1 Zr3 Zr2 84.84(19)
B4 Zr3 Zr2 104.4(2)
Zr2 O1 Zr3 88.4(2)
Zr2 O1 Zr1 88.20(19)
Zr3 O1 Zr1 113.8(2)
C1 B1 Zr3 63.7(4)
C1 B1 Zr1 64.0(4)
Zr3 B1 Zr1 97.6(3)
C2 B2 Zr1 141.4(7)
C3 B3 Zr2 134.5(5)
C4 B4 Zr3 144.0(6)
B1 C1 Zr3 78.0(4)
B1 C1 Zr1 77.9(4)
Zr3 C1 Zr1 110.1(3)
B1 C1 Zr2 146.2(5)
Zr3 C1 Zr2 82.6(2)
Zr1 C1 Zr2 83.2(2)
C9 C5 C6 108.2(7)
C9 C5 C10 120.7(10)
C6 C5 C10 130.5(10)
C9 C5 C10' 156(2)
C6 C5 C10' 95.1(19)
C10 C5 C10' 35.7(16)
C9 C5 Zr1 73.2(5)
C6 C5 Zr1 73.3(4)
C10 C5 Zr1 126.2(6)
C10' C5 Zr1 119.1(15)
C5 C6 C7 107.4(7)
C5 C6 C11 130.0(10)
C7 C6 C11 121.4(9)
C5 C6 C11' 106(2)
C7 C6 C11' 143(2)
C11 C6 C11' 24(2)
C5 C6 Zr1 73.8(4)
C7 C6 Zr1 74.3(4)
C11 C6 Zr1 127.2(7)
C11' C6 Zr1 130(2)
C8 C7 C6 107.3(8)
C8 C7 C12 132.8(9)
C6 C7 C12 119.5(9)
C8 C7 C12' 106.7(19)
C6 C7 C12' 145(2)
C12 C7 C12' 26.1(17)
C8 C7 Zr1 72.6(5)
C6 C7 Zr1 72.8(4)
C12 C7 Zr1 125.1(7)
C12' C7 Zr1 126(2)
C7 C8 C9 108.6(8)
C7 C8 C13 121.3(9)
C9 C8 C13 129.8(9)
C7 C8 C13' 146(2)
C9 C8 C13' 104(2)
C13 C8 C13' 26.0(18)
C7 C8 Zr1 75.5(5)
C9 C8 Zr1 73.4(5)
C13 C8 Zr1 121.6(7)
C13' C8 Zr1 123(2)
C5 C9 C8 108.4(7)
C5 C9 C14 131.3(10)
C8 C9 C14 119.7(9)
C5 C9 C14' 96(2)
C8 C9 C14' 153.2(19)
C14 C9 C14' 35.8(16)
C5 C9 Zr1 75.0(5)
C8 C9 Zr1 73.4(5)
C14 C9 Zr1 124.2(6)
C14' C9 Zr1 125.8(15)
C19 C15 C16 107.9(7)
C19 C15 C20 126.1(8)
C16 C15 C20 125.0(7)
C19 C15 Zr2 73.6(4)
C16 C15 Zr2 75.0(4)
C20 C15 Zr2 126.3(5)
C15 C16 C17 106.5(6)
C15 C16 C21 125.6(7)
C17 C16 C21 127.0(8)
C15 C16 Zr2 72.4(4)
C17 C16 Zr2 72.8(4)
C21 C16 Zr2 128.2(5)
C18 C17 C16 108.8(6)
C18 C17 C22 125.7(7)
C16 C17 C22 124.9(7)
C18 C17 Zr2 73.4(4)
C16 C17 Zr2 74.5(4)
C22 C17 Zr2 125.4(5)
C17 C18 C19 108.4(7)
C17 C18 C23 125.4(7)
C19 C18 C23 125.2(7)
C17 C18 Zr2 74.6(4)
C19 C18 Zr2 73.9(4)
C23 C18 Zr2 126.8(5)
C18 C19 C15 108.4(7)
C18 C19 C24 127.0(7)
C15 C19 C24 124.2(8)
C18 C19 Zr2 73.7(4)
C15 C19 Zr2 73.9(4)
C24 C19 Zr2 124.1(5)
C29 C25 C26 108.4(7)
C29 C25 C30 127.1(8)
C26 C25 C30 124.0(7)
C29 C25 Zr3 73.9(4)
C26 C25 Zr3 72.8(4)
C30 C25 Zr3 125.5(5)
C25 C26 C27 107.7(7)
C25 C26 C31 126.2(8)
C27 C26 C31 125.7(8)
C25 C26 Zr3 74.4(4)
C27 C26 Zr3 74.8(4)
C31 C26 Zr3 122.9(5)
C28 C27 C26 107.7(7)
C28 C27 C32 123.9(7)
C26 C27 C32 128.0(7)
C28 C27 Zr3 73.4(4)
C26 C27 Zr3 72.0(4)
C32 C27 Zr3 125.7(5)
C27 C28 C29 107.8(7)
C27 C28 C33 125.0(7)
C29 C28 C33 126.7(7)
C27 C28 Zr3 74.2(4)
C29 C28 Zr3 73.3(4)
C33 C28 Zr3 125.2(5)
C25 C29 C28 108.4(7)
C25 C29 C34 124.6(8)
C28 C29 C34 126.4(7)
C25 C29 Zr3 73.8(4)
C28 C29 Zr3 73.7(4)
C34 C29 Zr3 125.5(5)

loop_
_geom_bond_atom_site_label_1
_geom_bond_atom_site_label_2
_geom_bond_distance
Zr1 H2B 1.89(7)
Zr1 H1A 2.01(7)
Zr1 H2A 2.15(7)
Zr1 O1 2.317(6)
Zr1 C1 2.351(7)
Zr1 C8 2.491(8)
Zr1 C9 2.491(8)
Zr1 C6 2.508(8)
Zr1 C5 2.514(7)
Zr1 C7 2.528(8)
Zr1 B1 2.557(8)
Zr1 B2 2.563(11)
Zr2 H3A 1.91(7)
Zr2 H3B 2.06(6)
Zr2 O1 2.220(6)
Zr2 C1 2.406(7)
Zr2 C18 2.522(7)
Zr2 C19 2.524(7)
Zr2 C15 2.527(7)
Zr2 C17 2.537(6)
Zr2 C16 2.560(7)
Zr2 B3 2.585(8)
Zr2 Zr3 3.1300(10)
Zr3 H1B 2.03(6)
Zr3 H4A 2.05(7)
Zr3 O1 2.268(6)
Zr3 C1 2.334(7)
Zr3 C26 2.492(7)
Zr3 C25 2.513(7)
Zr3 C29 2.514(6)
Zr3 C28 2.519(7)
Zr3 C27 2.529(7)
Zr3 B1 2.547(9)
Zr3 B4 2.577(9)
B1 C1 1.615(11)
B2 C2 1.601(12)
B3 C3 1.592(10)
B4 C4 1.619(12)
C5 C9 1.369(12)
C5 C6 1.423(12)
C5 C10 1.488(13)
C5 C10' 1.71(5)
C6 C7 1.426(12)
C6 C11 1.481(15)
C6 C11' 1.56(5)
C7 C8 1.383(11)
C7 C12 1.498(15)
C7 C12' 1.64(5)
C8 C9 1.421(12)
C8 C13 1.529(15)
C8 C13' 1.54(5)
C9 C14 1.538(13)
C9 C14' 1.56(4)
C15 C19 1.414(10)
C15 C16 1.427(10)
C15 C20 1.502(10)
C16 C17 1.432(10)
C16 C21 1.496(10)
C17 C18 1.393(10)
C17 C22 1.506(9)
C18 C19 1.407(10)
C18 C23 1.510(10)
C19 C24 1.483(10)
C25 C29 1.400(9)
C25 C26 1.412(12)
C25 C30 1.503(10)
C26 C27 1.433(11)
C26 C31 1.512(10)
C27 C28 1.408(10)
C27 C32 1.513(12)
C28 C29 1.427(10)
C28 C33 1.494(10)
C29 C34 1.515(10)
